data_2228175
loop_
_publ_author_name
'Wang, Yanwei'
'Qiu, Zhenzhen'
'Liang, Hongze'

_publ_section_title
;
 5-<i>tert</i>-Butyl-2-hydroxy-3-(2-thienyl)benzaldehyde
;
_journal_coeditor_code ZQ2050
_journal_issue 9
_journal_name_full 'Acta Crystallographica Section E'
_journal_page_first o2218
_journal_paper_doi 10.1107/S1600536810030382
_journal_volume 66
_journal_year 2010
_chemical_formula_iupac 'C15 H16 O2 S'
_chemical_formula_moiety 'C15 H16 O2 S'
_chemical_formula_sum 'C15 H16 O2 S'
_chemical_formula_weight 260.34
_chemical_name_systematic
;
5-<i>tert</i>-Butyl-2-hydroxy-3-(2-thienyl)benzaldehyde
;
_space_group_IT_number 2
_symmetry_cell_setting triclinic
_symmetry_space_group_name_Hall '-P 1'
_symmetry_space_group_name_H-M 'P -1'
_atom_sites_solution_hydrogens geom
_atom_sites_solution_primary direct
_atom_sites_solution_secondary difmap
_audit_creation_method SHELXL-97
_cell_angle_alpha 91.50(3)
_cell_angle_beta 107.69(3)
_cell_angle_gamma 93.25(3)
_cell_formula_units_Z 2
_cell_length_a 7.2016(14)
_cell_length_b 8.9375(18)
_cell_length_c 10.922(2)
_cell_measurement_reflns_used 5891
_cell_measurement_temperature 173(2)
_cell_measurement_theta_max 26.37
_cell_measurement_theta_min 3.02
_cell_volume 668.0(3)
_computing_cell_refinement 'RAPID-AUTO (Rigaku, 1998)'
_computing_data_collection 'RAPID-AUTO (Rigaku, 1998)'
_computing_data_reduction 'CrystalStructure (Rigaku/MSC, 2004)'
_computing_molecular_graphics 'SHELXTL (Sheldrick, 2008)'
_computing_publication_material 'SHELXL97 (Sheldrick, 2008)'
_computing_structure_refinement 'SHELXL97 (Sheldrick, 2008)'
_computing_structure_solution 'SHELXS97 (Sheldrick, 2008)'
_diffrn_ambient_temperature 173(2)
_diffrn_detector_area_resol_mean 0
_diffrn_measured_fraction_theta_full 0.992
_diffrn_measured_fraction_theta_max 0.992
_diffrn_measurement_device_type 'Rigaku R-AXIS RAPID'
_diffrn_measurement_method '\w scans'
_diffrn_radiation_monochromator graphite
_diffrn_radiation_source 'fine-focus sealed tube'
_diffrn_radiation_type MoK\a
_diffrn_radiation_wavelength 0.71073
_diffrn_reflns_av_R_equivalents 0.0204
_diffrn_reflns_av_sigmaI/netI 0.0249
_diffrn_reflns_limit_h_max 8
_diffrn_reflns_limit_h_min -8
_diffrn_reflns_limit_k_max 11
_diffrn_reflns_limit_k_min -11
_diffrn_reflns_limit_l_max 13
_diffrn_reflns_limit_l_min -13
_diffrn_reflns_number 5891
_diffrn_reflns_theta_full 26.37
_diffrn_reflns_theta_max 26.37
_diffrn_reflns_theta_min 3.02
_diffrn_standards_interval_count 0
_diffrn_standards_interval_time 0
_diffrn_standards_number 0
_exptl_absorpt_coefficient_mu 0.233
_exptl_absorpt_correction_T_max 0.977
_exptl_absorpt_correction_T_min 0.977
_exptl_absorpt_correction_type multi-scan
_exptl_absorpt_process_details '(ABSCOR; Higashi, 1995)'
_exptl_crystal_colour yellow
_exptl_crystal_density_diffrn 1.294
_exptl_crystal_density_method 'not measured'
_exptl_crystal_description block
_exptl_crystal_F_000 276
_exptl_crystal_size_max 0.10
_exptl_crystal_size_mid 0.10
_exptl_crystal_size_min 0.10
_refine_diff_density_max 0.413
_refine_diff_density_min -0.446
_refine_ls_extinction_method none
_refine_ls_goodness_of_fit_ref 1.150
_refine_ls_hydrogen_treatment mixed
_refine_ls_matrix_type full
_refine_ls_number_parameters 179
_refine_ls_number_reflns 2705
_refine_ls_number_restraints 9
_refine_ls_restrained_S_all 1.170
_refine_ls_R_factor_all 0.0765
_refine_ls_R_factor_gt 0.0590
_refine_ls_shift/su_max 0.000
_refine_ls_shift/su_mean 0.000
_refine_ls_structure_factor_coef Fsqd
_refine_ls_weighting_details 'calc w=1/[\s^2^(Fo^2^)+(0.1265P)^2^+0.0566P] where P=(Fo^2^+2Fc^2^)/3'
_refine_ls_weighting_scheme calc
_refine_ls_wR_factor_gt 0.1822
_refine_ls_wR_factor_ref 0.2081
_reflns_number_gt 1958
_reflns_number_total 2705
_reflns_threshold_expression I>2sigma(I)
_cod_data_source_file zq2050.cif
_cod_data_source_block I
_cod_original_cell_volume 668.0(2)
_cod_database_code 2228175
_cod_database_fobs_code 2228175

loop_
_symmetry_equiv_pos_as_xyz
'x, y, z'
'-x, -y, -z'

loop_
_atom_site_type_symbol
_atom_site_label
_atom_site_fract_x
_atom_site_fract_y
_atom_site_fract_z
_atom_site_U_iso_or_equiv
_atom_site_adp_type
_atom_site_calc_flag
_atom_site_refinement_flags
_atom_site_occupancy
_atom_site_disorder_assembly
_atom_site_disorder_group
S S1 0.39900(12) 0.44272(9) 0.30990(6) 0.0798(4) Uani d . 1 . .
O O2 0.3088(3) 0.6482(2) 0.12395(19) 0.0677(5) Uani d . 1 . .
C C15 0.2702(3) 0.3967(2) 0.0406(2) 0.0482(5) Uani d . 1 . .
C C14 0.2152(3) 0.3004(2) -0.0692(2) 0.0496(5) Uani d . 1 . .
H H14A 0.2226 0.1957 -0.0574 0.060 Uiso calc R 1 . .
C C13 0.1403(3) 0.4992(3) -0.2105(2) 0.0544(6) Uani d . 1 . .
H H13A 0.0979 0.5352 -0.2949 0.065 Uiso calc R 1 . .
C C12 0.3408(3) 0.3350(3) 0.1694(2) 0.0508(5) Uani d . 1 . .
C C11 0.1504(3) 0.3476(2) -0.1946(2) 0.0497(5) Uani d . 1 . .
C C10 0.2573(3) 0.5507(3) 0.0206(2) 0.0507(5) Uani d . 1 . .
C C9 0.1912(3) 0.6013(3) -0.1048(2) 0.0556(6) Uani d . 1 . .
C C8 0.0927(4) 0.2304(3) -0.3084(2) 0.0564(6) Uani d . 1 . .
C C7 0.3726(4) 0.1835(3) 0.1953(2) 0.0636(6) Uani d DU 1 . .
O O1 0.2186(4) 0.8609(2) -0.0407(2) 0.0947(7) Uani d . 1 . .
C C6 0.1769(5) 0.7611(3) -0.1262(3) 0.0748(8) Uani d . 1 . .
C C5 0.4400(4) 0.1649(3) 0.3312(3) 0.0721(7) Uani d U 1 . .
H H5A 0.4688 0.0706 0.3682 0.087 Uiso calc R 1 . .
C C4 0.2655(4) 0.1362(3) -0.3025(2) 0.0716(7) Uani d . 1 . .
H H4A 0.3763 0.2017 -0.3080 0.107 Uiso calc R 1 . .
H H4B 0.2283 0.0616 -0.3746 0.107 Uiso calc R 1 . .
H H4C 0.3026 0.0851 -0.2212 0.107 Uiso calc R 1 . .
C C3 0.0331(5) 0.3042(3) -0.4383(2) 0.0759(8) Uani d . 1 . .
H H3A 0.1425 0.3700 -0.4456 0.114 Uiso calc R 1 . .
H H3B -0.0795 0.3635 -0.4446 0.114 Uiso calc R 1 . .
H H3C -0.0017 0.2265 -0.5079 0.114 Uiso calc R 1 . .
C C2 -0.0816(4) 0.1276(3) -0.2998(3) 0.0757(8) Uani d . 1 . .
H H2A -0.1191 0.0532 -0.3721 0.114 Uiso calc R 1 . .
H H2B -0.1922 0.1881 -0.3032 0.114 Uiso calc R 1 . .
H H2C -0.0443 0.0761 -0.2187 0.114 Uiso calc R 1 . .
C C1 0.4584(4) 0.2933(4) 0.4010(3) 0.0765(8) Uani d D 1 . .
H H7 0.354(6) 0.109(3) 0.140(3) 0.127(14) Uiso d D 1 . .
H H2 0.504(4) 0.303(4) 0.4875(10) 0.082(9) Uiso d D 1 . .
H H6A 0.135(6) 0.804(5) -0.213(4) 0.127(14) Uiso d . 1 . .
H H2D 0.292(4) 0.726(4) 0.093(3) 0.068(9) Uiso d . 1 . .

loop_
_atom_site_aniso_label
_atom_site_aniso_U_11
_atom_site_aniso_U_22
_atom_site_aniso_U_33
_atom_site_aniso_U_12
_atom_site_aniso_U_13
_atom_site_aniso_U_23
S1 0.1003(6) 0.0763(6) 0.0558(5) 0.0081(4) 0.0148(4) -0.0179(3)
O2 0.0845(13) 0.0497(11) 0.0657(11) -0.0018(9) 0.0210(10) -0.0186(9)
C15 0.0443(11) 0.0505(12) 0.0496(11) -0.0004(9) 0.0157(9) -0.0095(9)
C14 0.0550(12) 0.0418(11) 0.0503(12) 0.0017(9) 0.0146(10) -0.0067(9)
C13 0.0561(13) 0.0525(13) 0.0551(12) 0.0022(10) 0.0183(10) -0.0028(10)
C12 0.0469(11) 0.0555(13) 0.0485(11) -0.0001(9) 0.0142(9) -0.0107(9)
C11 0.0525(12) 0.0471(12) 0.0487(11) 0.0010(9) 0.0155(9) -0.0064(9)
C10 0.0485(11) 0.0472(12) 0.0572(12) -0.0019(9) 0.0197(10) -0.0134(9)
C9 0.0594(13) 0.0449(12) 0.0653(14) -0.0011(10) 0.0245(11) -0.0063(10)
C8 0.0670(14) 0.0505(13) 0.0484(12) 0.0005(10) 0.0144(10) -0.0097(9)
C7 0.0820(15) 0.0581(13) 0.0452(11) 0.0039(11) 0.0118(10) 0.0004(9)
O1 0.141(2) 0.0451(11) 0.0976(15) -0.0011(11) 0.0388(14) -0.0120(10)
C6 0.098(2) 0.0475(14) 0.0825(19) 0.0032(13) 0.0332(17) -0.0002(13)
C5 0.0849(15) 0.0702(14) 0.0555(11) 0.0096(12) 0.0121(11) 0.0049(10)
C4 0.0867(19) 0.0661(16) 0.0595(14) 0.0129(13) 0.0186(13) -0.0165(12)
C3 0.100(2) 0.0675(17) 0.0505(13) 0.0057(15) 0.0103(13) -0.0100(12)
C2 0.0847(19) 0.0693(17) 0.0667(16) -0.0170(14) 0.0193(14) -0.0210(13)
C1 0.0772(18) 0.097(2) 0.0504(14) 0.0074(15) 0.0124(13) -0.0067(14)

loop_
_atom_type_symbol
_atom_type_description
_atom_type_scat_dispersion_real
_atom_type_scat_dispersion_imag
_atom_type_scat_source
C C 0.0033 0.0016 'International Tables Vol C Tables 4.2.6.8 and 6.1.1.4'
H H 0.0000 0.0000 'International Tables Vol C Tables 4.2.6.8 and 6.1.1.4'
O O 0.0106 0.0060 'International Tables Vol C Tables 4.2.6.8 and 6.1.1.4'
S S 0.1246 0.1234 'International Tables Vol C Tables 4.2.6.8 and 6.1.1.4'

loop_
_geom_angle_atom_site_label_1
_geom_angle_atom_site_label_2
_geom_angle_atom_site_label_3
_geom_angle_site_symmetry_1
_geom_angle_site_symmetry_3
_geom_angle
_geom_angle_publ_flag
C1 S1 C12 . . 92.60(13) ?
C10 O2 H2D . . 103(2) ?
C14 C15 C10 . . 116.7(2) ?
C14 C15 C12 . . 120.00(19) ?
C10 C15 C12 . . 123.30(19) ?
C11 C14 C15 . . 124.4(2) ?
C11 C14 H14A . . 117.8 ?
C15 C14 H14A . . 117.8 ?
C11 C13 C9 . . 121.2(2) ?
C11 C13 H13A . . 119.4 ?
C9 C13 H13A . . 119.4 ?
C7 C12 C15 . . 125.95(19) ?
C7 C12 S1 . . 110.58(17) ?
C15 C12 S1 . . 123.46(17) ?
C13 C11 C14 . . 117.3(2) ?
C13 C11 C8 . . 123.0(2) ?
C14 C11 C8 . . 119.69(19) ?
O2 C10 C15 . . 118.8(2) ?
O2 C10 C9 . . 121.1(2) ?
C15 C10 C9 . . 120.13(19) ?
C13 C9 C10 . . 120.3(2) ?
C13 C9 C6 . . 119.3(2) ?
C10 C9 C6 . . 120.3(2) ?
C4 C8 C3 . . 108.3(2) ?
C4 C8 C2 . . 109.5(2) ?
C3 C8 C2 . . 108.3(2) ?
C4 C8 C11 . . 109.58(19) ?
C3 C8 C11 . . 111.9(2) ?
C2 C8 C11 . . 109.16(19) ?
C12 C7 C5 . . 110.5(2) ?
C12 C7 H7 . . 127(3) ?
C5 C7 H7 . . 122(3) ?
O1 C6 C9 . . 125.0(3) ?
O1 C6 H6A . . 111(2) ?
C9 C6 H6A . . 124(3) ?
C1 C5 C7 . . 113.4(3) ?
C1 C5 H5A . . 123.3 ?
C7 C5 H5A . . 123.3 ?
C8 C4 H4A . . 109.5 ?
C8 C4 H4B . . 109.5 ?
H4A C4 H4B . . 109.5 ?
C8 C4 H4C . . 109.5 ?
H4A C4 H4C . . 109.5 ?
H4B C4 H4C . . 109.5 ?
C8 C3 H3A . . 109.5 ?
C8 C3 H3B . . 109.5 ?
H3A C3 H3B . . 109.5 ?
C8 C3 H3C . . 109.5 ?
H3A C3 H3C . . 109.5 ?
H3B C3 H3C . . 109.5 ?
C8 C2 H2A . . 109.5 ?
C8 C2 H2B . . 109.5 ?
H2A C2 H2B . . 109.5 ?
C8 C2 H2C . . 109.5 ?
H2A C2 H2C . . 109.5 ?
H2B C2 H2C . . 109.5 ?
C5 C1 S1 . . 112.9(2) ?
C5 C1 H2 . . 125(2) ?
S1 C1 H2 . . 122(2) ?

loop_
_geom_bond_atom_site_label_1
_geom_bond_atom_site_label_2
_geom_bond_site_symmetry_2
_geom_bond_distance
_geom_bond_publ_flag
S1 C1 . 1.683(3) ?
S1 C12 . 1.716(2) ?
O2 C10 . 1.352(3) ?
O2 H2D . 0.78(3) ?
C15 C14 . 1.399(3) ?
C15 C10 . 1.402(3) ?
C15 C12 . 1.476(3) ?
C14 C11 . 1.391(3) ?
C14 H14A . 0.9500 ?
C13 C11 . 1.374(3) ?
C13 C9 . 1.396(3) ?
C13 H13A . 0.9500 ?
C12 C7 . 1.408(3) ?
C11 C8 . 1.544(3) ?
C10 C9 . 1.403(3) ?
C9 C6 . 1.457(4) ?
C8 C4 . 1.527(4) ?
C8 C3 . 1.530(4) ?
C8 C2 . 1.541(4) ?
C7 C5 . 1.432(3) ?
C7 H7 . 0.867(10) ?
O1 C6 . 1.230(3) ?
C6 H6A . 0.99(4) ?
C5 C1 . 1.339(4) ?
C5 H5A . 0.9500 ?
C4 H4A . 0.9800 ?
C4 H4B . 0.9800 ?
C4 H4C . 0.9800 ?
C3 H3A . 0.9800 ?
C3 H3B . 0.9800 ?
C3 H3C . 0.9800 ?
C2 H2A . 0.9800 ?
C2 H2B . 0.9800 ?
C2 H2C . 0.9800 ?
C1 H2 . 0.902(10) ?

loop_
_geom_hbond_atom_site_label_D
_geom_hbond_atom_site_label_H
_geom_hbond_atom_site_label_A
_geom_hbond_site_symmetry_A
_geom_hbond_distance_DH
_geom_hbond_distance_HA
_geom_hbond_distance_DA
_geom_hbond_angle_DHA
O2 H2D O1 . 0.78(3) 1.89(3) 2.623(3) 157(3)

loop_
_cod_related_entry_id
_cod_related_entry_database
_cod_related_entry_code
1 ChemSpider 24745694
